data_4071410
loop_
_publ_author_name
'Gong, Lei'
'Lin, Yumei'
'Wen, Ting Bin'
'Zhang, Hong'
'Zeng, Birong'
'Xia, Haiping'

_publ_section_title
;
 Formation of Four Conjugated Osmacyclic Species in a One-Pot Reaction
;
_journal_issue 11
_journal_name_full Organometallics
_journal_page_first 2584
_journal_paper_doi 10.1021/om8001558
_journal_volume 27
_journal_year 2008
_chemical_formula_moiety 'C59 H49 Cl2 Os P3'
_chemical_formula_sum 'C59 H49 Cl2 O0 Os P3'
_chemical_formula_weight 1111.99
_chemical_name_systematic
; 
 ? 
;
_space_group_IT_number 14
_symmetry_cell_setting monoclinic
_symmetry_space_group_name_Hall '-P 2ybc'
_symmetry_space_group_name_H-M 'P 1 21/c 1'
_atom_sites_solution_hydrogens geom
_atom_sites_solution_primary direct
_atom_sites_solution_secondary difmap
_audit_creation_method SHELXL-97
_cell_angle_alpha 90.00
_cell_angle_beta 102.065(4)
_cell_angle_gamma 90.00
_cell_formula_units_Z 4
_cell_length_a 12.4030(5)
_cell_length_b 18.5440(8)
_cell_length_c 21.4896(8)
_cell_measurement_reflns_used 2492
_cell_measurement_temperature 223(2)
_cell_measurement_theta_max 29.1
_cell_measurement_theta_min 2.2
_cell_volume 4833.5(3)
_computing_structure_refinement 'SHELXL-97 (Sheldrick, 1997)'
_computing_structure_solution 'SHELXS-97 (Sheldrick, 1990)'
_diffrn_ambient_temperature 223(2)
_diffrn_measured_fraction_theta_full 0.990
_diffrn_measured_fraction_theta_max 0.990
_diffrn_radiation_monochromator graphite
_diffrn_radiation_source 'fine-focus sealed tube'
_diffrn_radiation_type MoK\a
_diffrn_radiation_wavelength 0.71073
_diffrn_reflns_av_R_equivalents 0.0803
_diffrn_reflns_av_sigmaI/netI 0.1521
_diffrn_reflns_limit_h_max 14
_diffrn_reflns_limit_h_min -13
_diffrn_reflns_limit_k_max 14
_diffrn_reflns_limit_k_min -22
_diffrn_reflns_limit_l_max 25
_diffrn_reflns_limit_l_min -25
_diffrn_reflns_number 21519
_diffrn_reflns_theta_full 25.00
_diffrn_reflns_theta_max 25.00
_diffrn_reflns_theta_min 2.20
_exptl_absorpt_coefficient_mu 2.888
_exptl_absorpt_correction_T_max 1.000000
_exptl_absorpt_correction_T_min 0.813571
_exptl_absorpt_correction_type multi-scan
_exptl_crystal_colour green
_exptl_crystal_density_diffrn 1.528
_exptl_crystal_density_method 'not measured'
_exptl_crystal_description plate
_exptl_crystal_F_000 2232
_exptl_crystal_size_max 0.29
_exptl_crystal_size_mid 0.16
_exptl_crystal_size_min 0.08
_refine_diff_density_max 2.078
_refine_diff_density_min -1.787
_refine_diff_density_rms 0.145
_refine_ls_extinction_method none
_refine_ls_goodness_of_fit_ref 1.061
_refine_ls_hydrogen_treatment constr
_refine_ls_matrix_type full
_refine_ls_number_parameters 586
_refine_ls_number_reflns 8433
_refine_ls_number_restraints 25
_refine_ls_restrained_S_all 1.116
_refine_ls_R_factor_all 0.1011
_refine_ls_R_factor_gt 0.0493
_refine_ls_shift/su_max 0.002
_refine_ls_shift/su_mean 0.000
_refine_ls_structure_factor_coef Fsqd
_refine_ls_weighting_details 'calc w=1/[\s^2^(Fo^2^)+(0.0150P)^2^+0.0000P] where P=(Fo^2^+2Fc^2^)/3'
_refine_ls_weighting_scheme calc
_refine_ls_wR_factor_gt 0.0796
_refine_ls_wR_factor_ref 0.0861
_reflns_number_gt 4565
_reflns_number_total 8433
_reflns_threshold_expression >2sigma(I)
_cod_data_source_file om8001558-file003.cif
_cod_data_source_block complex5
_cod_depositor_comments
;
The following automatic conversions were performed:

'_symmetry_cell_setting' value 'Monoclinic' changed to 'monoclinic'
according to /home/saulius/struct/CIF-dictionaries/cif_core.dic
dictionary named 'cif_core.dic' version 2.4.1 from 2010-06-29.

Automatic conversion script
Id: cif_fix_values 1715 2011-07-08 13:25:40Z adriana 
;
_cod_original_sg_symbol_H-M P2(1)/c
_cod_database_code 4071410

loop_
_symmetry_equiv_pos_as_xyz
'x, y, z'
'-x, y+1/2, -z+1/2'
'-x, -y, -z'
'x, -y-1/2, z-1/2'

loop_
_atom_site_label
_atom_site_type_symbol
_atom_site_fract_x
_atom_site_fract_y
_atom_site_fract_z
_atom_site_U_iso_or_equiv
_atom_site_adp_type
_atom_site_occupancy
_atom_site_symmetry_multiplicity
_atom_site_calc_flag
_atom_site_refinement_flags
Os1 Os 0.15897(3) 0.159697(19) 0.709317(17) 0.02566(10) Uani 1 1 d .
Cl1 Cl 0.16952(18) 0.11267(12) 0.82084(10) 0.0349(6) Uani 1 1 d .
Cl2 Cl 0.14569(18) 0.03360(11) 0.66979(10) 0.0353(6) Uani 1 1 d .
P1 P -0.03748(16) 0.15811(12) 0.68729(10) 0.0241(5) Uani 1 1 d .
P2 P 0.35497(17) 0.15344(14) 0.73254(10) 0.0313(6) Uani 1 1 d .
P3 P 0.15772(17) 0.28770(11) 0.52142(10) 0.0219(5) Uani 1 1 d .
C1 C 0.1521(6) 0.1870(4) 0.6179(4) 0.028(2) Uani 1 1 d .
H1A H 0.1365 0.1511 0.5864 0.034 Uiso 1 1 calc R
C2 C 0.1698(6) 0.2569(4) 0.6000(4) 0.0175(18) Uani 1 1 d U
C3 C 0.1893(7) 0.3066(4) 0.6513(4) 0.031(2) Uani 1 1 d .
H3A H 0.2084 0.3552 0.6473 0.037 Uiso 1 1 calc R
C4 C 0.1780(8) 0.2776(5) 0.7037(5) 0.053(3) Uani 1 1 d DU
C5 C 0.1675(7) 0.2571(5) 0.7644(5) 0.052(3) Uani 1 1 d D
H5A H 0.0994 0.2718 0.7771 0.062 Uiso 1 1 calc R
H5B H 0.2333 0.2631 0.7983 0.062 Uiso 1 1 calc R
C111 C -0.1070(6) 0.2297(4) 0.7218(4) 0.028(2) Uani 1 1 d .
C112 C -0.1752(8) 0.2172(5) 0.7647(4) 0.042(3) Uani 1 1 d .
H11B H -0.1871 0.1695 0.7767 0.051 Uiso 1 1 calc R
C113 C -0.2263(7) 0.2737(5) 0.7902(4) 0.042(3) Uani 1 1 d .
H11D H -0.2729 0.2639 0.8185 0.051 Uiso 1 1 calc R
C114 C -0.2088(7) 0.3423(6) 0.7743(4) 0.050(3) Uani 1 1 d .
H11C H -0.2455 0.3799 0.7906 0.060 Uiso 1 1 calc R
C115 C -0.1385(8) 0.3584(4) 0.7348(5) 0.049(3) Uani 1 1 d .
H11E H -0.1243 0.4065 0.7251 0.059 Uiso 1 1 calc R
C116 C -0.0879(7) 0.3004(5) 0.7089(5) 0.044(3) Uani 1 1 d .
H11A H -0.0394 0.3107 0.6818 0.053 Uiso 1 1 calc R
C121 C -0.1044(6) 0.1600(5) 0.6014(4) 0.0229(18) Uani 1 1 d .
C122 C -0.0995(8) 0.0979(5) 0.5672(5) 0.046(3) Uani 1 1 d .
H12A H -0.0561 0.0590 0.5861 0.056 Uiso 1 1 calc R
C123 C -0.1580(8) 0.0924(6) 0.5052(5) 0.045(3) Uani 1 1 d .
H12E H -0.1567 0.0489 0.4830 0.054 Uiso 1 1 calc R
C124 C -0.2191(8) 0.1504(7) 0.4751(5) 0.063(4) Uani 1 1 d .
H12D H -0.2588 0.1464 0.4329 0.075 Uiso 1 1 calc R
C125 C -0.2197(8) 0.2118(7) 0.5078(5) 0.067(4) Uani 1 1 d .
H12B H -0.2587 0.2517 0.4874 0.080 Uiso 1 1 calc R
C126 C -0.1646(7) 0.2183(5) 0.5708(4) 0.036(3) Uani 1 1 d .
H12C H -0.1678 0.2618 0.5929 0.043 Uiso 1 1 calc R
C131 C -0.1089(7) 0.0789(4) 0.7103(4) 0.024(2) Uani 1 1 d .
C132 C -0.0566(8) 0.0281(5) 0.7544(4) 0.041(3) Uani 1 1 d .
H13E H 0.0188 0.0330 0.7728 0.049 Uiso 1 1 calc R
C133 C -0.1156(8) -0.0292(5) 0.7712(5) 0.052(3) Uani 1 1 d .
H13A H -0.0800 -0.0632 0.8010 0.062 Uiso 1 1 calc R
C134 C -0.2271(9) -0.0374(6) 0.7445(4) 0.052(3) Uani 1 1 d .
H13C H -0.2664 -0.0768 0.7559 0.062 Uiso 1 1 calc R
C135 C -0.2794(7) 0.0121(5) 0.7017(5) 0.041(3) Uani 1 1 d .
H13B H -0.3554 0.0083 0.6846 0.049 Uiso 1 1 calc R
C136 C -0.2189(7) 0.0681(4) 0.6837(4) 0.031(2) Uani 1 1 d .
H13D H -0.2542 0.1001 0.6520 0.037 Uiso 1 1 calc R
C211 C 0.4222(7) 0.2286(5) 0.7812(4) 0.036(2) Uani 1 1 d .
C212 C 0.4419(7) 0.2958(5) 0.7543(5) 0.040(2) Uani 1 1 d .
H21B H 0.4265 0.3019 0.7099 0.048 Uiso 1 1 calc R
C213 C 0.4844(7) 0.3530(6) 0.7945(5) 0.057(3) Uani 1 1 d .
H21E H 0.4982 0.3973 0.7765 0.069 Uiso 1 1 calc R
C214 C 0.5063(7) 0.3463(5) 0.8587(5) 0.045(2) Uani 1 1 d .
H21A H 0.5353 0.3851 0.8852 0.054 Uiso 1 1 calc R
C215 C 0.4843(7) 0.2795(6) 0.8845(5) 0.051(3) Uani 1 1 d .
H21D H 0.4998 0.2735 0.9290 0.061 Uiso 1 1 calc R
C216 C 0.4405(7) 0.2225(6) 0.8461(4) 0.044(3) Uani 1 1 d .
H21C H 0.4230 0.1793 0.8646 0.053 Uiso 1 1 calc R
C221 C 0.4214(7) 0.1489(5) 0.6637(4) 0.037(2) Uani 1 1 d .
C222 C 0.3737(8) 0.1013(5) 0.6135(5) 0.045(3) Uani 1 1 d .
H22B H 0.3078 0.0764 0.6139 0.054 Uiso 1 1 calc R
C223 C 0.4303(10) 0.0931(6) 0.5625(5) 0.067(3) Uani 1 1 d .
H22C H 0.4012 0.0622 0.5285 0.080 Uiso 1 1 calc R
C224 C 0.5240(9) 0.1286(5) 0.5623(5) 0.057(3) Uani 1 1 d U
H22D H 0.5597 0.1212 0.5283 0.068 Uiso 1 1 calc R
C225 C 0.5684(9) 0.1738(5) 0.6082(5) 0.065(3) Uani 1 1 d U
H22E H 0.6327 0.1990 0.6048 0.078 Uiso 1 1 calc R
C226 C 0.5218(7) 0.1853(6) 0.6625(5) 0.061(4) Uani 1 1 d .
H22A H 0.5558 0.2156 0.6959 0.073 Uiso 1 1 calc R
C231 C 0.4269(7) 0.0782(5) 0.7788(4) 0.036(3) Uani 1 1 d .
C232 C 0.5386(8) 0.0797(5) 0.7994(5) 0.043(3) Uani 1 1 d .
H23A H 0.5773 0.1195 0.7881 0.052 Uiso 1 1 calc R
C233 C 0.5977(8) 0.0264(6) 0.8358(4) 0.048(3) Uani 1 1 d .
H23E H 0.6743 0.0313 0.8505 0.058 Uiso 1 1 calc R
C234 C 0.5441(9) -0.0344(5) 0.8507(4) 0.046(3) Uani 1 1 d .
H23D H 0.5836 -0.0714 0.8754 0.055 Uiso 1 1 calc R
C235 C 0.4328(9) -0.0400(5) 0.8290(4) 0.047(3) Uani 1 1 d .
H23C H 0.3957 -0.0815 0.8384 0.057 Uiso 1 1 calc R
C236 C 0.3729(7) 0.0155(4) 0.7927(4) 0.034(2) Uani 1 1 d .
H23B H 0.2964 0.0106 0.7777 0.041 Uiso 1 1 calc R
C311 C 0.1435(6) 0.2147(4) 0.4663(4) 0.022(2) Uani 1 1 d .
C312 C 0.2311(7) 0.1865(5) 0.4426(4) 0.040(3) Uani 1 1 d .
H31C H 0.3013 0.2075 0.4548 0.048 Uiso 1 1 calc R
C313 C 0.2165(8) 0.1298(5) 0.4026(5) 0.050(3) Uani 1 1 d .
H31B H 0.2764 0.1120 0.3866 0.060 Uiso 1 1 calc R
C314 C 0.1157(8) 0.0978(4) 0.3851(4) 0.038(3) Uani 1 1 d .
H31E H 0.1070 0.0576 0.3578 0.046 Uiso 1 1 calc R
C315 C 0.0250(8) 0.1244(5) 0.4073(5) 0.049(3) Uani 1 1 d .
H31A H -0.0453 0.1038 0.3941 0.058 Uiso 1 1 calc R
C316 C 0.0413(8) 0.1801(5) 0.4481(4) 0.044(3) Uani 1 1 d .
H31D H -0.0181 0.1966 0.4651 0.053 Uiso 1 1 calc R
C321 C 0.0394(6) 0.3460(5) 0.4981(4) 0.028(2) Uani 1 1 d .
C322 C -0.0093(7) 0.3766(4) 0.5453(4) 0.035(2) Uani 1 1 d .
H32D H 0.0172 0.3655 0.5884 0.042 Uiso 1 1 calc R
C323 C -0.0981(8) 0.4240(5) 0.5268(5) 0.045(3) Uani 1 1 d .
H32E H -0.1312 0.4453 0.5579 0.054 Uiso 1 1 calc R
C324 C -0.1360(8) 0.4392(5) 0.4651(5) 0.052(3) Uani 1 1 d .
H32A H -0.1968 0.4703 0.4535 0.063 Uiso 1 1 calc R
C325 C -0.0886(8) 0.4105(5) 0.4186(4) 0.046(3) Uani 1 1 d .
H32B H -0.1153 0.4227 0.3757 0.055 Uiso 1 1 calc R
C326 C -0.0017(7) 0.3638(4) 0.4354(4) 0.035(2) Uani 1 1 d .
H32C H 0.0303 0.3435 0.4035 0.041 Uiso 1 1 calc R
C331 C 0.2807(6) 0.3364(5) 0.5145(4) 0.0250(19) Uani 1 1 d .
C332 C 0.2767(7) 0.3967(4) 0.4749(4) 0.031(2) Uani 1 1 d .
H33B H 0.2083 0.4166 0.4553 0.037 Uiso 1 1 calc R
C333 C 0.3746(8) 0.4273(5) 0.4646(4) 0.038(2) Uani 1 1 d .
H33A H 0.3728 0.4678 0.4382 0.045 Uiso 1 1 calc R
C334 C 0.4739(8) 0.3969(6) 0.4938(5) 0.049(3) Uani 1 1 d .
H33C H 0.5397 0.4171 0.4866 0.058 Uiso 1 1 calc R
C335 C 0.4791(7) 0.3384(5) 0.5329(4) 0.038(2) Uani 1 1 d .
H33D H 0.5473 0.3185 0.5528 0.046 Uiso 1 1 calc R
C336 C 0.3803(7) 0.3091(5) 0.5423(4) 0.035(2) Uani 1 1 d .
H33E H 0.3830 0.2688 0.5690 0.042 Uiso 1 1 calc R

loop_
_atom_site_aniso_label
_atom_site_aniso_U_11
_atom_site_aniso_U_22
_atom_site_aniso_U_33
_atom_site_aniso_U_23
_atom_site_aniso_U_13
_atom_site_aniso_U_12
Os1 0.02201(17) 0.0361(2) 0.01902(16) 0.0027(2) 0.00475(12) 0.0015(2)
Cl1 0.0348(14) 0.0469(15) 0.0238(12) 0.0032(12) 0.0080(11) -0.0015(12)
Cl2 0.0401(15) 0.0326(14) 0.0329(13) 0.0069(12) 0.0069(11) 0.0073(11)
P1 0.0213(12) 0.0235(13) 0.0269(12) 0.0017(14) 0.0038(10) 0.0045(12)
P2 0.0221(13) 0.0500(17) 0.0228(12) 0.0148(14) 0.0067(10) 0.0019(14)
P3 0.0237(13) 0.0214(13) 0.0217(12) -0.0008(11) 0.0074(10) -0.0001(10)
C1 0.011(4) 0.044(6) 0.030(5) -0.011(4) 0.005(4) -0.011(4)
C2 0.018(2) 0.017(2) 0.018(2) -0.0004(10) 0.0042(11) 0.0007(10)
C3 0.039(6) 0.023(5) 0.029(5) 0.007(4) 0.001(4) -0.005(4)
C4 0.052(3) 0.053(3) 0.053(3) -0.0008(11) 0.0112(12) 0.0022(11)
C5 0.011(5) 0.059(7) 0.085(9) 0.015(6) 0.007(5) 0.010(5)
C111 0.018(5) 0.017(5) 0.046(6) -0.009(5) 0.001(4) 0.007(4)
C112 0.057(7) 0.038(6) 0.037(6) -0.005(5) 0.019(5) 0.008(5)
C113 0.043(7) 0.037(6) 0.049(7) -0.008(6) 0.017(5) -0.009(5)
C114 0.040(6) 0.050(7) 0.066(7) -0.014(7) 0.021(5) -0.003(6)
C115 0.042(7) 0.012(6) 0.092(9) -0.002(5) 0.013(6) -0.007(4)
C116 0.025(6) 0.052(7) 0.058(7) 0.011(6) 0.014(5) -0.004(5)
C121 0.021(4) 0.016(4) 0.029(4) -0.001(5) -0.001(4) -0.005(5)
C122 0.067(8) 0.034(6) 0.037(6) -0.007(5) 0.009(6) -0.024(5)
C123 0.037(6) 0.058(7) 0.037(6) -0.013(6) 0.004(5) -0.010(6)
C124 0.033(6) 0.125(12) 0.025(6) 0.017(8) -0.007(5) -0.005(8)
C125 0.033(7) 0.123(12) 0.043(8) 0.051(8) 0.003(6) 0.017(7)
C126 0.032(6) 0.032(6) 0.045(6) 0.026(5) 0.012(5) 0.014(5)
C131 0.019(5) 0.022(5) 0.031(5) -0.004(4) 0.008(4) 0.014(4)
C132 0.037(6) 0.047(6) 0.039(6) -0.018(6) 0.011(5) -0.001(5)
C133 0.040(7) 0.056(7) 0.053(7) 0.013(6) -0.006(6) 0.008(6)
C134 0.058(8) 0.071(8) 0.024(6) 0.021(6) 0.004(5) -0.012(6)
C135 0.018(5) 0.049(7) 0.061(7) -0.022(6) 0.021(5) -0.021(5)
C136 0.040(6) 0.020(5) 0.036(6) -0.007(5) 0.011(5) 0.007(5)
C211 0.019(5) 0.052(7) 0.034(6) 0.004(5) 0.001(4) 0.000(5)
C212 0.030(6) 0.045(7) 0.042(6) 0.009(6) 0.000(5) -0.014(5)
C213 0.023(6) 0.069(9) 0.075(8) 0.017(8) -0.001(5) -0.013(6)
C214 0.032(6) 0.039(6) 0.056(7) -0.005(7) -0.007(5) -0.013(5)
C215 0.035(7) 0.069(8) 0.048(7) 0.015(7) 0.007(5) 0.004(6)
C216 0.036(6) 0.059(8) 0.035(6) 0.009(6) 0.001(5) 0.017(5)
C221 0.020(5) 0.049(7) 0.041(6) 0.032(6) 0.004(4) 0.018(5)
C222 0.038(6) 0.059(7) 0.037(6) 0.007(6) 0.007(5) 0.022(5)
C223 0.092(10) 0.069(8) 0.035(7) 0.005(6) 0.004(7) 0.023(7)
C224 0.057(3) 0.058(3) 0.057(3) 0.0006(11) 0.0133(12) 0.0017(11)
C225 0.064(3) 0.066(3) 0.065(3) 0.0018(11) 0.0146(12) 0.0000(11)
C226 0.030(6) 0.115(10) 0.041(6) 0.044(6) 0.013(5) 0.026(6)
C231 0.028(6) 0.065(7) 0.019(5) 0.013(5) 0.010(5) 0.021(5)
C232 0.034(6) 0.045(7) 0.049(7) 0.012(6) 0.005(5) 0.022(5)
C233 0.035(6) 0.079(8) 0.025(6) -0.001(6) -0.008(5) 0.017(6)
C234 0.057(8) 0.050(7) 0.034(6) 0.008(6) 0.016(6) 0.023(6)
C235 0.058(8) 0.047(7) 0.040(6) 0.018(6) 0.015(6) 0.017(6)
C236 0.023(6) 0.037(6) 0.041(6) 0.005(5) 0.007(5) 0.008(5)
C311 0.024(5) 0.020(5) 0.021(5) 0.002(4) 0.002(4) 0.013(4)
C312 0.023(5) 0.040(6) 0.059(7) -0.026(5) 0.012(5) -0.008(4)
C313 0.043(7) 0.044(7) 0.064(8) -0.026(6) 0.017(6) 0.001(5)
C314 0.068(8) 0.021(5) 0.031(6) -0.005(5) 0.022(6) 0.000(5)
C315 0.051(7) 0.055(7) 0.040(6) -0.013(6) 0.009(5) -0.009(6)
C316 0.042(6) 0.052(7) 0.044(6) -0.016(5) 0.018(5) -0.012(5)
C321 0.030(5) 0.034(5) 0.023(4) 0.000(5) 0.009(4) 0.001(5)
C322 0.035(6) 0.028(5) 0.040(6) -0.002(5) 0.008(5) 0.001(5)
C323 0.047(7) 0.051(7) 0.038(6) 0.007(6) 0.013(5) 0.016(5)
C324 0.060(8) 0.055(7) 0.041(7) 0.009(6) 0.009(6) 0.025(6)
C325 0.066(8) 0.042(7) 0.029(6) 0.002(5) 0.006(5) 0.009(6)
C326 0.039(6) 0.036(6) 0.027(5) 0.009(5) 0.005(4) 0.015(5)
C331 0.036(5) 0.019(5) 0.020(4) -0.005(5) 0.006(4) -0.003(5)
C332 0.031(6) 0.030(6) 0.029(6) -0.003(5) -0.002(4) -0.003(5)
C333 0.047(7) 0.034(6) 0.033(6) -0.008(5) 0.009(5) -0.018(5)
C334 0.046(7) 0.067(8) 0.039(6) -0.014(6) 0.021(6) -0.034(6)
C335 0.028(5) 0.041(6) 0.045(6) -0.017(6) 0.004(4) -0.001(5)
C336 0.037(6) 0.038(6) 0.033(5) -0.006(5) 0.011(5) -0.004(5)

loop_
_atom_type_symbol
_atom_type_description
_atom_type_scat_dispersion_real
_atom_type_scat_dispersion_imag
_atom_type_scat_source
C C 0.0033 0.0016 'International Tables Vol C Tables 4.2.6.8 and 6.1.1.4'
H H 0.0000 0.0000 'International Tables Vol C Tables 4.2.6.8 and 6.1.1.4'
O O 0.0106 0.0060 'International Tables Vol C Tables 4.2.6.8 and 6.1.1.4'
P P 0.1023 0.0942 'International Tables Vol C Tables 4.2.6.8 and 6.1.1.4'
Cl Cl 0.1484 0.1585 'International Tables Vol C Tables 4.2.6.8 and 6.1.1.4'
Os Os -1.2165 7.6030 'International Tables Vol C Tables 4.2.6.8 and 6.1.1.4'

loop_
_geom_angle_atom_site_label_1
_geom_angle_atom_site_label_2
_geom_angle_atom_site_label_3
_geom_angle
C1 Os1 C5 108.2(3)
C1 Os1 C4 71.4(4)
C5 Os1 C4 37.2(3)
C1 Os1 P2 92.8(2)
C5 Os1 P2 89.7(2)
C4 Os1 P2 86.8(3)
C1 Os1 P1 88.7(2)
C5 Os1 P1 92.9(2)
C4 Os1 P1 96.8(3)
P2 Os1 P1 176.44(8)
C1 Os1 Cl2 85.2(2)
C5 Os1 Cl2 166.5(2)
C4 Os1 Cl2 156.3(3)
P2 Os1 Cl2 91.01(8)
P1 Os1 Cl2 85.90(8)
C1 Os1 Cl1 174.4(2)
C5 Os1 Cl1 77.4(3)
C4 Os1 Cl1 114.1(3)
P2 Os1 Cl1 86.34(7)
P1 Os1 Cl1 91.85(7)
Cl2 Os1 Cl1 89.20(7)
C111 P1 C131 100.2(3)
C111 P1 C121 103.9(4)
C131 P1 C121 98.2(4)
C111 P1 Os1 117.4(3)
C131 P1 Os1 119.2(3)
C121 P1 Os1 115.0(2)
C231 P2 C211 99.1(4)
C231 P2 C221 98.8(4)
C211 P2 C221 105.4(4)
C231 P2 Os1 120.7(3)
C211 P2 Os1 113.9(3)
C221 P2 Os1 116.3(3)
C2 P3 C311 111.6(4)
C2 P3 C331 109.8(4)
C311 P3 C331 107.0(4)
C2 P3 C321 111.2(3)
C311 P3 C321 108.0(4)
C331 P3 C321 109.2(4)
C2 C1 Os1 122.0(6)
C1 C2 C3 113.8(7)
C1 C2 P3 125.8(6)
C3 C2 P3 120.1(6)
C4 C3 C2 112.2(8)
C3 C4 C5 171.0(11)
C3 C4 Os1 119.8(7)
C5 C4 Os1 69.3(6)
C4 C5 Os1 73.6(6)
C116 C111 C112 116.6(7)
C116 C111 P1 119.9(6)
C112 C111 P1 123.4(7)
C113 C112 C111 121.5(8)
C114 C113 C112 120.0(8)
C113 C114 C115 121.4(9)
C114 C115 C116 117.9(8)
C111 C116 C115 122.6(8)
C122 C121 C126 118.5(8)
C122 C121 P1 117.0(7)
C126 C121 P1 124.3(7)
C121 C122 C123 120.3(10)
C122 C123 C124 121.1(10)
C125 C124 C123 118.3(10)
C124 C125 C126 122.0(10)
C125 C126 C121 119.7(10)
C136 C131 C132 117.5(8)
C136 C131 P1 119.7(7)
C132 C131 P1 122.8(7)
C133 C132 C131 120.0(9)
C132 C133 C134 120.8(9)
C135 C134 C133 119.8(9)
C134 C135 C136 119.0(9)
C131 C136 C135 122.8(9)
C216 C211 C212 118.8(9)
C216 C211 P2 118.4(8)
C212 C211 P2 122.2(7)
C213 C212 C211 119.4(9)
C214 C213 C212 121.9(10)
C213 C214 C215 117.9(10)
C216 C215 C214 121.5(10)
C211 C216 C215 120.4(10)
C226 C221 C222 120.5(8)
C226 C221 P2 122.4(8)
C222 C221 P2 116.9(7)
C221 C222 C223 117.0(10)
C224 C223 C222 121.2(11)
C225 C224 C223 122.4(11)
C224 C225 C226 122.0(11)
C225 C226 C221 116.9(10)
C232 C231 C236 116.5(8)
C232 C231 P2 120.4(7)
C236 C231 P2 123.1(7)
C231 C232 C233 123.7(9)
C232 C233 C234 119.6(9)
C235 C234 C233 119.0(9)
C234 C235 C236 120.8(9)
C231 C236 C235 120.2(8)
C312 C311 C316 117.1(8)
C312 C311 P3 123.4(7)
C316 C311 P3 119.4(6)
C313 C312 C311 121.0(8)
C312 C313 C314 120.6(9)
C313 C314 C315 120.5(9)
C316 C315 C314 118.1(9)
C315 C316 C311 122.6(8)
C326 C321 C322 118.9(8)
C326 C321 P3 121.8(6)
C322 C321 P3 119.3(6)
C323 C322 C321 118.8(9)
C324 C323 C322 120.3(9)
C323 C324 C325 121.6(9)
C324 C325 C326 119.2(9)
C325 C326 C321 121.2(8)
C336 C331 C332 118.7(8)
C336 C331 P3 119.0(7)
C332 C331 P3 121.8(7)
C331 C332 C333 119.8(9)
C334 C333 C332 119.0(9)
C335 C334 C333 121.8(8)
C334 C335 C336 118.0(9)
C331 C336 C335 122.6(9)

loop_
_geom_bond_atom_site_label_1
_geom_bond_atom_site_label_2
_geom_bond_distance
Os1 C1 2.014(8)
Os1 C5 2.150(9)
Os1 C4 2.205(10)
Os1 P2 2.380(2)
Os1 P1 2.383(2)
Os1 Cl2 2.482(2)
Os1 Cl1 2.528(2)
P1 C111 1.824(8)
P1 C131 1.835(8)
P1 C121 1.860(8)
P2 C231 1.834(9)
P2 C211 1.835(9)
P2 C221 1.839(8)
P3 C2 1.759(7)
P3 C311 1.783(8)
P3 C331 1.806(8)
P3 C321 1.807(8)
C1 C2 1.382(9)
C2 C3 1.419(10)
C3 C4 1.282(11)
C4 C5 1.390(12)
C111 C116 1.369(10)
C111 C112 1.395(10)
C112 C113 1.394(10)
C113 C114 1.347(11)
C114 C115 1.371(11)
C115 C116 1.417(11)
C121 C122 1.374(10)
C121 C126 1.398(10)
C122 C123 1.381(13)
C123 C124 1.393(13)
C124 C125 1.339(14)
C125 C126 1.390(13)
C131 C136 1.380(11)
C131 C132 1.397(11)
C132 C133 1.381(11)
C133 C134 1.390(12)
C134 C135 1.364(12)
C135 C136 1.382(10)
C211 C216 1.372(12)
C211 C212 1.414(11)
C212 C213 1.400(12)
C213 C214 1.354(12)
C214 C215 1.407(12)
C215 C216 1.381(12)
C221 C226 1.422(12)
C221 C222 1.425(12)
C222 C223 1.428(11)
C223 C224 1.336(12)
C224 C225 1.324(13)
C225 C226 1.422(11)
C231 C232 1.364(12)
C231 C236 1.405(11)
C232 C233 1.373(12)
C233 C234 1.381(12)
C234 C235 1.366(12)
C235 C236 1.407(11)
C311 C312 1.393(9)
C311 C316 1.401(11)
C312 C313 1.348(11)
C313 C314 1.363(12)
C314 C315 1.402(11)
C315 C316 1.342(11)
C321 C326 1.378(11)
C321 C322 1.403(10)
C322 C323 1.400(11)
C323 C324 1.341(12)
C324 C325 1.369(11)
C325 C326 1.370(11)
C331 C336 1.353(11)
C331 C332 1.399(10)
C332 C333 1.400(10)
C333 C334 1.379(13)
C334 C335 1.366(12)
C335 C336 1.393(10)
